data_2233758
loop_
_publ_author_name
'Baheti, Abhishek'
'Thomas, K. R. Justin'
'Ng, Seik Weng'
'Tiekink, Edward R. T.'

_publ_section_title
;
 <i>N</i>^2^-(7-Bromo-9-butyl-9<i>H</i>-carbazol-2-yl)-9,9-diethyl-<i>N</i>^2^,<i>N</i>^7^,<i>N</i>^7^-triphenyl-9<i>H</i>-fluorene-2,7-diamine
;
_journal_coeditor_code BT5825
_journal_issue 3
_journal_name_full 'Acta Crystallographica Section E'
_journal_page_first o860
_journal_page_last o861
_journal_paper_doi 10.1107/S160053681200791X
_journal_volume 68
_journal_year 2012
_chemical_formula_iupac 'C51 H46 Br N3'
_chemical_formula_moiety 'C51 H46 Br N3'
_chemical_formula_sum 'C51 H46 Br N3'
_chemical_formula_weight 780.82
_chemical_name_systematic
;
<i>N</i>^2^-(7-Bromo-9-butyl-9<i>H</i>-carbazol-2-yl)-9,9-diethyl-
<i>N</i>^2^,<i>N</i>^7^,<i>N</i>^7^-triphenyl-9<i>H</i>-fluorene-2,7-diamine
;
_space_group_IT_number 14
_symmetry_cell_setting monoclinic
_symmetry_space_group_name_Hall '-P 2yn'
_symmetry_space_group_name_H-M 'P 1 21/n 1'
_atom_sites_solution_hydrogens geom
_atom_sites_solution_primary direct
_atom_sites_solution_secondary difmap
_audit_creation_method SHELXL-97
_cell_angle_alpha 90.00
_cell_angle_beta 92.114(2)
_cell_angle_gamma 90.00
_cell_formula_units_Z 4
_cell_length_a 8.6585(2)
_cell_length_b 10.6744(2)
_cell_length_c 43.6607(6)
_cell_measurement_reflns_used 7520
_cell_measurement_temperature 100(2)
_cell_measurement_theta_max 76.7740
_cell_measurement_theta_min 3.0360
_cell_volume 4032.56(13)
_computing_cell_refinement 'CrysAlis PRO (Agilent, 2010)'
_computing_data_collection 'CrysAlis PRO (Agilent, 2010)'
_computing_data_reduction 'CrysAlis PRO (Agilent, 2010)'
_computing_molecular_graphics
;
ORTEP-3 (Farrugia, 1997) and DIAMOND (Brandenburg, 2006)
;
_computing_publication_material 'publCIF (Westrip, 2010)'
_computing_structure_refinement 'SHELXL97 (Sheldrick, 2008)'
_computing_structure_solution 'SHELXS97 (Sheldrick, 2008)'
_diffrn_ambient_temperature 100(2)
_diffrn_detector_area_resol_mean 10.4041
_diffrn_measured_fraction_theta_full 0.989
_diffrn_measured_fraction_theta_max 0.989
_diffrn_measurement_device_type 'Agilent SuperNova Dual diffractometer with an Atlas detector'
_diffrn_measurement_method '\w scan'
_diffrn_radiation_monochromator Mirror
_diffrn_radiation_source 'SuperNova (Cu) X-ray Source'
_diffrn_radiation_type CuK\a
_diffrn_radiation_wavelength 1.54184
_diffrn_reflns_av_R_equivalents 0.0254
_diffrn_reflns_av_sigmaI/netI 0.0301
_diffrn_reflns_limit_h_max 10
_diffrn_reflns_limit_h_min -10
_diffrn_reflns_limit_k_max 13
_diffrn_reflns_limit_k_min -13
_diffrn_reflns_limit_l_max 23
_diffrn_reflns_limit_l_min -54
_diffrn_reflns_number 17423
_diffrn_reflns_theta_full 75.00
_diffrn_reflns_theta_max 75.00
_diffrn_reflns_theta_min 4.05
_diffrn_standards_decay_% 0
_diffrn_standards_interval_count 0
_diffrn_standards_interval_time 0
_diffrn_standards_number 0
_exptl_absorpt_coefficient_mu 1.680
_exptl_absorpt_correction_T_max 1.0000
_exptl_absorpt_correction_T_min 0.83592
_exptl_absorpt_correction_type multi-scan
_exptl_absorpt_process_details '(CrysAlis PRO; Agilent, 2010)'
_exptl_crystal_colour colourless
_exptl_crystal_density_diffrn 1.286
_exptl_crystal_density_method 'not measured'
_exptl_crystal_description wedge
_exptl_crystal_F_000 1632
_exptl_crystal_size_max 0.22
_exptl_crystal_size_mid 0.18
_exptl_crystal_size_min 0.14
_refine_diff_density_max 0.388
_refine_diff_density_min -0.664
_refine_ls_extinction_method none
_refine_ls_goodness_of_fit_ref 1.054
_refine_ls_hydrogen_treatment constr
_refine_ls_matrix_type full
_refine_ls_number_parameters 506
_refine_ls_number_reflns 8220
_refine_ls_number_restraints 28
_refine_ls_restrained_S_all 1.091
_refine_ls_R_factor_all 0.0509
_refine_ls_R_factor_gt 0.0443
_refine_ls_shift/su_max 0.000
_refine_ls_shift/su_mean 0.000
_refine_ls_structure_factor_coef Fsqd
_refine_ls_weighting_details 'calc w=1/[\s^2^(Fo^2^)+(0.0457P)^2^+2.7341P] where P=(Fo^2^+2Fc^2^)/3'
_refine_ls_weighting_scheme calc
_refine_ls_wR_factor_gt 0.1072
_refine_ls_wR_factor_ref 0.1123
_reflns_number_gt 7219
_reflns_number_total 8220
_reflns_threshold_expression I>2\s(I)
_cod_data_source_file bt5825.cif
_cod_data_source_block I
_cod_original_sg_symbol_H-M 'P 21/n'
_cod_database_code 2233758
_cod_database_fobs_code 2233758

loop_
_symmetry_equiv_pos_as_xyz
'x, y, z'
'x+1/2, -y+1/2, z+1/2'
'-x, -y, -z'
'-x-1/2, y-1/2, -z-1/2'

loop_
_atom_site_type_symbol
_atom_site_label
_atom_site_fract_x
_atom_site_fract_y
_atom_site_fract_z
_atom_site_U_iso_or_equiv
_atom_site_adp_type
_atom_site_calc_flag
_atom_site_refinement_flags
_atom_site_occupancy
_atom_site_symmetry_multiplicity
_atom_site_disorder_assembly
_atom_site_disorder_group
Br Br1 0.49451(3) 0.07445(3) 0.162449(5) 0.04399(10) Uani d . 1 1 . .
N N1 -0.0180(3) 0.1837(2) 0.52239(4) 0.0408(5) Uani d . 1 1 . .
N N2 0.4685(3) 0.59397(17) 0.35350(4) 0.0359(4) Uani d . 1 1 . .
N N3 0.3902(2) 0.40069(17) 0.25166(4) 0.0314(4) Uani d . 1 1 A .
C C1 0.0477(3) 0.1430(2) 0.55124(5) 0.0382(5) Uani d . 1 1 . .
C C2 -0.0076(4) 0.1870(3) 0.57881(5) 0.0465(6) Uani d . 1 1 . .
H H2 -0.0917 0.2441 0.5788 0.056 Uiso calc R 1 1 . .
C C3 0.0613(4) 0.1465(3) 0.60610(6) 0.0568(8) Uani d . 1 1 . .
H H3 0.0246 0.1767 0.6250 0.068 Uiso calc R 1 1 . .
C C4 0.1818(4) 0.0636(3) 0.60631(6) 0.0605(8) Uani d . 1 1 . .
H H4 0.2292 0.0372 0.6252 0.073 Uiso calc R 1 1 . .
C C5 0.2344(4) 0.0182(3) 0.57888(7) 0.0578(8) Uani d . 1 1 . .
H H5 0.3166 -0.0408 0.5789 0.069 Uiso calc R 1 1 . .
C C6 0.1670(3) 0.0588(3) 0.55128(6) 0.0463(6) Uani d . 1 1 . .
H H6 0.2036 0.0281 0.5324 0.056 Uiso calc R 1 1 . .
C C7 -0.1775(3) 0.1817(2) 0.51665(5) 0.0387(5) Uani d . 1 1 . .
C C8 -0.2718(3) 0.1027(2) 0.53283(6) 0.0434(6) Uani d . 1 1 . .
H H8 -0.2275 0.0493 0.5482 0.052 Uiso calc R 1 1 . .
C C9 -0.4296(3) 0.1006(2) 0.52690(6) 0.0464(6) Uani d . 1 1 . .
H H9 -0.4924 0.0474 0.5387 0.056 Uiso calc R 1 1 . .
C C10 -0.4982(3) 0.1748(2) 0.50412(6) 0.0442(6) Uani d . 1 1 . .
H H10 -0.6064 0.1716 0.4998 0.053 Uiso calc R 1 1 . .
C C11 -0.4046(3) 0.2534(2) 0.48794(5) 0.0424(6) Uani d . 1 1 . .
H H11 -0.4493 0.3051 0.4723 0.051 Uiso calc R 1 1 . .
C C12 -0.2482(3) 0.2583(2) 0.49409(5) 0.0405(6) Uani d . 1 1 . .
H H12 -0.1867 0.3146 0.4829 0.049 Uiso calc R 1 1 . .
C C13 0.0785(3) 0.2533(2) 0.50293(5) 0.0377(5) Uani d . 1 1 . .
C C14 0.1720(3) 0.3484(2) 0.51471(5) 0.0402(6) Uani d . 1 1 . .
H H14 0.1775 0.3625 0.5362 0.048 Uiso calc R 1 1 . .
C C15 0.2576(3) 0.4233(2) 0.49566(5) 0.0388(5) Uani d . 1 1 . .
H H15 0.3235 0.4869 0.5040 0.047 Uiso calc R 1 1 . .
C C16 0.2453(3) 0.4037(2) 0.46407(5) 0.0359(5) Uani d . 1 1 . .
C C17 0.1538(3) 0.3060(2) 0.45225(5) 0.0344(5) Uani d . 1 1 . .
C C18 0.0723(3) 0.2289(2) 0.47129(5) 0.0376(5) Uani d . 1 1 . .
H H18 0.0133 0.1607 0.4632 0.045 Uiso calc R 1 1 . .
C C19 0.3147(3) 0.4699(2) 0.43853(5) 0.0340(5) Uani d . 1 1 . .
C C20 0.4145(3) 0.5718(2) 0.43754(5) 0.0366(5) Uani d . 1 1 . .
H H20 0.4473 0.6131 0.4559 0.044 Uiso calc R 1 1 . .
C C21 0.4658(3) 0.6129(2) 0.40948(5) 0.0365(5) Uani d . 1 1 . .
H H21 0.5358 0.6814 0.4088 0.044 Uiso calc R 1 1 . .
C C22 0.4151(3) 0.5542(2) 0.38222(5) 0.0338(5) Uani d . 1 1 . .
C C23 0.3134(3) 0.4527(2) 0.38326(5) 0.0336(5) Uani d . 1 1 . .
H H23 0.2789 0.4124 0.3648 0.040 Uiso calc R 1 1 . .
C C24 0.2632(3) 0.4112(2) 0.41116(5) 0.0331(5) Uani d . 1 1 . .
C C25 0.1528(3) 0.3044(2) 0.41730(5) 0.0342(5) Uani d . 1 1 . .
C C26 -0.0112(3) 0.3300(2) 0.40369(5) 0.0387(5) Uani d . 1 1 . .
H H26A -0.0062 0.3341 0.3811 0.046 Uiso calc R 1 1 . .
H H26B -0.0784 0.2584 0.4087 0.046 Uiso calc R 1 1 . .
C C27 -0.0858(3) 0.4496(3) 0.41489(6) 0.0447(6) Uani d . 1 1 . .
H H27A -0.1898 0.4577 0.4055 0.067 Uiso calc R 1 1 . .
H H27B -0.0231 0.5219 0.4092 0.067 Uiso calc R 1 1 . .
H H27C -0.0926 0.4465 0.4372 0.067 Uiso calc R 1 1 . .
C C28 0.2109(3) 0.1793(2) 0.40461(5) 0.0380(5) Uani d . 1 1 . .
H H28A 0.1418 0.1114 0.4112 0.046 Uiso calc R 1 1 . .
H H28B 0.2039 0.1825 0.3819 0.046 Uiso calc R 1 1 . .
C C29 0.3755(3) 0.1469(2) 0.41470(5) 0.0437(6) Uani d . 1 1 . .
H H29A 0.4037 0.0658 0.4060 0.066 Uiso calc R 1 1 . .
H H29B 0.3836 0.1422 0.4371 0.066 Uiso calc R 1 1 . .
H H29C 0.4457 0.2118 0.4075 0.066 Uiso calc R 1 1 . .
C C30 0.4771(3) 0.7215(2) 0.34542(5) 0.0335(5) Uani d . 1 1 . .
C C31 0.3800(3) 0.8101(2) 0.35774(5) 0.0412(6) Uani d . 1 1 . .
H H31 0.3056 0.7857 0.3720 0.049 Uiso calc R 1 1 . .
C C32 0.3923(4) 0.9345(2) 0.34904(6) 0.0542(8) Uani d . 1 1 . .
H H32 0.3260 0.9951 0.3576 0.065 Uiso calc R 1 1 . .
C C33 0.4991(4) 0.9723(3) 0.32808(7) 0.0582(9) Uani d . 1 1 . .
H H33 0.5066 1.0579 0.3223 0.070 Uiso calc R 1 1 . .
C C34 0.5945(4) 0.8839(3) 0.31569(6) 0.0533(7) Uani d . 1 1 . .
H H34 0.6673 0.9084 0.3011 0.064 Uiso calc R 1 1 . .
C C35 0.5848(3) 0.7599(2) 0.32438(6) 0.0422(6) Uani d . 1 1 . .
H H35 0.6523 0.7000 0.3159 0.051 Uiso calc R 1 1 . .
C C36 0.4962(3) 0.5007(2) 0.33102(5) 0.0320(5) Uani d . 1 1 . .
C C37 0.6019(3) 0.4045(2) 0.33790(5) 0.0339(5) Uani d . 1 1 . .
H H37 0.6517 0.4012 0.3576 0.041 Uiso calc R 1 1 . .
C C38 0.6348(3) 0.3145(2) 0.31642(5) 0.0317(5) Uani d . 1 1 . .
H H38 0.7063 0.2493 0.3213 0.038 Uiso calc R 1 1 . .
C C39 0.5614(3) 0.3203(2) 0.28737(5) 0.0286(4) Uani d . 1 1 . .
C C40 0.4525(3) 0.4151(2) 0.28119(5) 0.0303(4) Uani d . 1 1 . .
C C41 0.4176(3) 0.5065(2) 0.30272(5) 0.0319(5) Uani d . 1 1 . .
H H41 0.3433 0.5700 0.2982 0.038 Uiso calc R 1 1 . .
C C42 0.5683(3) 0.2456(2) 0.25990(5) 0.0290(4) Uani d . 1 1 . .
C C43 0.6524(3) 0.1410(2) 0.25159(5) 0.0327(5) Uani d . 1 1 . .
H H43 0.7252 0.1047 0.2658 0.039 Uiso calc R 1 1 . .
C C44 0.6302(3) 0.0897(2) 0.22258(5) 0.0349(5) Uani d . 1 1 . .
H H44 0.6873 0.0183 0.2167 0.042 Uiso calc R 1 1 . .
C C45 0.5223(3) 0.1448(2) 0.20215(5) 0.0333(5) Uani d . 1 1 . .
C C46 0.4356(3) 0.2488(2) 0.20915(5) 0.0324(5) Uani d . 1 1 . .
H H46 0.3630 0.2844 0.1948 0.039 Uiso calc R 1 1 . .
C C47 0.4605(3) 0.2990(2) 0.23854(5) 0.0296(4) Uani d . 1 1 . .
C C48 0.2643(3) 0.4762(2) 0.23805(5) 0.0357(5) Uani d D 1 1 . .
H H48A 0.1843 0.4877 0.2534 0.043 Uiso calc PR 0.314(3) 1 A 1
H H48B 0.2164 0.4296 0.2205 0.043 Uiso calc PR 0.314(3) 1 A 1
H H48C 0.2073 0.5153 0.2548 0.043 Uiso calc PR 0.686(3) 1 A 2
H H48D 0.1916 0.4196 0.2268 0.043 Uiso calc PR 0.686(3) 1 A 2
C C49 0.3146(5) 0.6037(3) 0.22698(8) 0.0396(9) Uani d PDU 0.686(3) 1 A 1
H H49A 0.2215 0.6529 0.2209 0.048 Uiso calc PR 0.686(3) 1 A 1
H H49B 0.3682 0.6482 0.2442 0.048 Uiso calc PR 0.686(3) 1 A 1
C C50 0.4191(4) 0.5989(3) 0.20061(8) 0.0440(8) Uani d PDU 0.686(3) 1 A 1
H H50A 0.3715 0.5467 0.1841 0.053 Uiso calc PR 0.686(3) 1 A 1
H H50B 0.5185 0.5598 0.2072 0.053 Uiso calc PR 0.686(3) 1 A 1
C C51 0.4481(6) 0.7292(4) 0.18859(11) 0.0651(12) Uani d PDU 0.686(3) 1 A 1
H H51A 0.5068 0.7238 0.1699 0.098 Uiso calc PR 0.686(3) 1 A 1
H H51B 0.5073 0.7774 0.2041 0.098 Uiso calc PR 0.686(3) 1 A 1
H H51C 0.3491 0.7709 0.1840 0.098 Uiso calc PR 0.686(3) 1 A 1
C C49' 0.3129(14) 0.5782(7) 0.21644(15) 0.0396(9) Uani d PD 0.314(3) 1 A 2
H H49C 0.3716 0.5411 0.1996 0.048 Uiso calc PR 0.314(3) 1 A 2
H H49D 0.2203 0.6201 0.2073 0.048 Uiso calc PR 0.314(3) 1 A 2
C C50' 0.4112(10) 0.6717(6) 0.23341(16) 0.0440(8) Uani d PD 0.314(3) 1 A 2
H H50C 0.5041 0.6302 0.2426 0.053 Uiso calc PR 0.314(3) 1 A 2
H H50D 0.3527 0.7095 0.2501 0.053 Uiso calc PR 0.314(3) 1 A 2
C C51' 0.4580(12) 0.7712(9) 0.2113(2) 0.0651(12) Uani d PD 0.314(3) 1 A 2
H H51D 0.5479 0.7425 0.2003 0.098 Uiso calc PR 0.314(3) 1 A 2
H H51E 0.4846 0.8480 0.2227 0.098 Uiso calc PR 0.314(3) 1 A 2
H H51F 0.3722 0.7881 0.1967 0.098 Uiso calc PR 0.314(3) 1 A 2

loop_
_atom_site_aniso_label
_atom_site_aniso_U_11
_atom_site_aniso_U_22
_atom_site_aniso_U_33
_atom_site_aniso_U_12
_atom_site_aniso_U_13
_atom_site_aniso_U_23
Br1 0.06625(19) 0.03919(15) 0.02643(13) 0.00117(12) 0.00057(11) -0.01037(10)
N1 0.0573(13) 0.0421(11) 0.0232(9) 0.0003(10) 0.0030(8) 0.0076(8)
N2 0.0606(13) 0.0275(9) 0.0198(8) -0.0020(9) 0.0055(8) -0.0026(7)
N3 0.0445(11) 0.0285(9) 0.0210(8) 0.0051(8) -0.0021(7) -0.0025(7)
C1 0.0570(15) 0.0344(12) 0.0233(10) -0.0016(11) 0.0011(10) 0.0044(9)
C2 0.0700(18) 0.0409(14) 0.0289(12) 0.0007(13) 0.0047(11) -0.0014(10)
C3 0.085(2) 0.0601(18) 0.0251(12) -0.0110(17) -0.0002(13) -0.0028(12)
C4 0.070(2) 0.077(2) 0.0333(14) -0.0104(17) -0.0117(13) 0.0186(14)
C5 0.0559(18) 0.0627(19) 0.0546(17) 0.0045(15) 0.0016(13) 0.0244(15)
C6 0.0633(17) 0.0413(14) 0.0348(13) 0.0030(12) 0.0070(11) 0.0087(11)
C7 0.0594(16) 0.0329(12) 0.0236(10) 0.0002(11) 0.0009(10) -0.0001(9)
C8 0.0607(16) 0.0392(13) 0.0301(12) -0.0017(12) -0.0020(11) 0.0076(10)
C9 0.0627(17) 0.0377(13) 0.0387(13) -0.0076(12) -0.0006(12) 0.0059(11)
C10 0.0542(15) 0.0390(13) 0.0388(13) -0.0032(12) -0.0057(11) 0.0003(11)
C11 0.0643(17) 0.0335(12) 0.0291(11) 0.0027(11) -0.0023(11) 0.0013(10)
C12 0.0603(16) 0.0341(12) 0.0272(11) 0.0014(11) 0.0045(10) 0.0025(9)
C13 0.0556(15) 0.0337(12) 0.0241(10) 0.0020(11) 0.0031(10) 0.0037(9)
C14 0.0666(17) 0.0349(12) 0.0192(10) 0.0017(11) 0.0010(10) 0.0007(9)
C15 0.0651(16) 0.0307(11) 0.0206(10) -0.0011(11) -0.0007(10) -0.0007(9)
C16 0.0582(15) 0.0293(11) 0.0200(10) 0.0024(10) 0.0005(9) 0.0008(8)
C17 0.0522(14) 0.0300(11) 0.0209(10) 0.0015(10) -0.0002(9) 0.0001(8)
C18 0.0567(15) 0.0321(11) 0.0240(10) 0.0001(11) 0.0012(10) 0.0015(9)
C19 0.0539(14) 0.0304(11) 0.0175(9) 0.0010(10) -0.0016(9) -0.0011(8)
C20 0.0575(15) 0.0328(11) 0.0192(10) -0.0004(10) -0.0048(9) -0.0042(8)
C21 0.0541(15) 0.0317(11) 0.0236(10) -0.0035(10) -0.0019(9) -0.0016(9)
C22 0.0527(14) 0.0306(11) 0.0181(9) 0.0021(10) 0.0006(9) -0.0004(8)
C23 0.0522(14) 0.0305(11) 0.0178(9) 0.0006(10) -0.0018(9) -0.0018(8)
C24 0.0505(13) 0.0280(10) 0.0205(10) 0.0019(10) -0.0025(9) -0.0011(8)
C25 0.0535(14) 0.0308(11) 0.0182(9) -0.0005(10) -0.0002(9) 0.0007(8)
C26 0.0551(15) 0.0364(12) 0.0245(10) -0.0053(11) -0.0005(10) 0.0005(9)
C27 0.0602(17) 0.0451(14) 0.0287(11) 0.0053(12) -0.0006(11) 0.0005(10)
C28 0.0615(16) 0.0302(11) 0.0222(10) -0.0011(11) -0.0016(10) -0.0017(9)
C29 0.0675(17) 0.0350(12) 0.0281(11) 0.0063(12) -0.0026(11) -0.0010(10)
C30 0.0505(14) 0.0293(11) 0.0204(9) -0.0023(10) -0.0057(9) -0.0019(8)
C31 0.0609(16) 0.0378(13) 0.0242(10) 0.0063(11) -0.0082(10) -0.0058(9)
C32 0.090(2) 0.0337(13) 0.0366(13) 0.0144(14) -0.0268(14) -0.0116(11)
C33 0.096(2) 0.0302(13) 0.0458(15) -0.0121(14) -0.0347(16) 0.0079(12)
C34 0.073(2) 0.0442(15) 0.0415(14) -0.0211(14) -0.0112(13) 0.0096(12)
C35 0.0546(15) 0.0377(13) 0.0339(12) -0.0064(11) -0.0023(11) 0.0001(10)
C36 0.0491(13) 0.0268(10) 0.0204(9) -0.0036(9) 0.0044(9) -0.0012(8)
C37 0.0488(13) 0.0319(11) 0.0208(9) -0.0027(10) -0.0016(9) 0.0012(8)
C38 0.0407(12) 0.0289(11) 0.0255(10) -0.0005(9) -0.0002(9) 0.0024(8)
C39 0.0377(11) 0.0250(10) 0.0232(10) -0.0021(8) 0.0017(8) -0.0001(8)
C40 0.0427(12) 0.0274(10) 0.0208(9) -0.0010(9) -0.0001(8) -0.0002(8)
C41 0.0446(13) 0.0280(10) 0.0232(10) 0.0029(9) 0.0019(9) -0.0006(8)
C42 0.0377(12) 0.0265(10) 0.0227(9) -0.0024(9) 0.0018(8) 0.0005(8)
C43 0.0390(12) 0.0297(11) 0.0294(10) 0.0025(9) 0.0004(9) 0.0009(9)
C44 0.0428(13) 0.0302(11) 0.0318(11) 0.0028(10) 0.0052(9) -0.0035(9)
C45 0.0442(13) 0.0316(11) 0.0241(10) -0.0042(10) 0.0029(9) -0.0047(9)
C46 0.0437(13) 0.0310(11) 0.0224(10) -0.0012(9) -0.0019(9) -0.0013(8)
C47 0.0386(12) 0.0258(10) 0.0244(10) -0.0011(9) 0.0017(8) -0.0013(8)
C48 0.0439(13) 0.0350(12) 0.0280(10) 0.0063(10) -0.0025(9) -0.0009(9)
C49 0.0516(17) 0.039(2) 0.028(2) 0.0061(16) -0.005(2) 0.0007(17)
C50 0.0476(19) 0.0464(19) 0.0376(17) -0.0027(15) -0.0033(14) 0.0048(15)
C51 0.068(3) 0.068(3) 0.059(2) -0.008(2) -0.002(2) 0.020(2)
C49' 0.0516(17) 0.039(2) 0.028(2) 0.0061(16) -0.005(2) 0.0007(17)
C50' 0.0476(19) 0.0464(19) 0.0376(17) -0.0027(15) -0.0033(14) 0.0048(15)
C51' 0.068(3) 0.068(3) 0.059(2) -0.008(2) -0.002(2) 0.020(2)

loop_
_atom_type_symbol
_atom_type_description
_atom_type_scat_dispersion_real
_atom_type_scat_dispersion_imag
_atom_type_scat_source
C C 0.0181 0.0091 'International Tables Vol C Tables 4.2.6.8 and 6.1.1.4'
H H 0.0000 0.0000 'International Tables Vol C Tables 4.2.6.8 and 6.1.1.4'
N N 0.0311 0.0180 'International Tables Vol C Tables 4.2.6.8 and 6.1.1.4'
Br Br -0.6763 1.2805 'International Tables Vol C Tables 4.2.6.8 and 6.1.1.4'

loop_
_geom_angle_atom_site_label_1
_geom_angle_atom_site_label_2
_geom_angle_atom_site_label_3
_geom_angle
C7 N1 C13 120.01(19)
C7 N1 C1 120.8(2)
C13 N1 C1 117.5(2)
C30 N2 C22 122.21(19)
C30 N2 C36 119.42(18)
C22 N2 C36 117.94(18)
C47 N3 C40 108.14(18)
C47 N3 C48 126.71(18)
C40 N3 C48 125.02(18)
C6 C1 C2 120.2(2)
C6 C1 N1 118.4(2)
C2 C1 N1 121.3(2)
C3 C2 C1 119.2(3)
C3 C2 H2 120.4
C1 C2 H2 120.4
C4 C3 C2 120.9(3)
C4 C3 H3 119.6
C2 C3 H3 119.6
C3 C4 C5 119.7(3)
C3 C4 H4 120.1
C5 C4 H4 120.1
C4 C5 C6 120.0(3)
C4 C5 H5 120.0
C6 C5 H5 120.0
C1 C6 C5 119.9(3)
C1 C6 H6 120.0
C5 C6 H6 120.0
C8 C7 N1 121.1(2)
C8 C7 C12 117.5(2)
N1 C7 C12 121.4(2)
C9 C8 C7 120.8(2)
C9 C8 H8 119.6
C7 C8 H8 119.6
C8 C9 C10 121.3(3)
C8 C9 H9 119.3
C10 C9 H9 119.3
C11 C10 C9 118.1(3)
C11 C10 H10 121.0
C9 C10 H10 121.0
C12 C11 C10 121.1(2)
C12 C11 H11 119.4
C10 C11 H11 119.4
C11 C12 C7 121.1(2)
C11 C12 H12 119.4
C7 C12 H12 119.4
C14 C13 C18 120.1(2)
C14 C13 N1 120.6(2)
C18 C13 N1 119.2(2)
C13 C14 C15 121.1(2)
C13 C14 H14 119.4
C15 C14 H14 119.4
C14 C15 C16 118.9(2)
C14 C15 H15 120.6
C16 C15 H15 120.6
C15 C16 C17 119.9(2)
C15 C16 C19 131.3(2)
C17 C16 C19 108.72(19)
C18 C17 C16 121.2(2)
C18 C17 C25 127.6(2)
C16 C17 C25 111.1(2)
C17 C18 C13 118.6(2)
C17 C18 H18 120.7
C13 C18 H18 120.7
C20 C19 C24 120.0(2)
C20 C19 C16 132.3(2)
C24 C19 C16 107.8(2)
C21 C20 C19 119.6(2)
C21 C20 H20 120.2
C19 C20 H20 120.2
C20 C21 C22 120.5(2)
C20 C21 H21 119.8
C22 C21 H21 119.8
C23 C22 C21 119.8(2)
C23 C22 N2 119.17(19)
C21 C22 N2 121.0(2)
C24 C23 C22 119.7(2)
C24 C23 H23 120.1
C22 C23 H23 120.1
C23 C24 C19 120.4(2)
C23 C24 C25 128.1(2)
C19 C24 C25 111.48(19)
C24 C25 C17 100.81(18)
C24 C25 C28 111.8(2)
C17 C25 C28 112.35(18)
C24 C25 C26 112.07(19)
C17 C25 C26 110.7(2)
C28 C25 C26 108.90(19)
C27 C26 C25 114.9(2)
C27 C26 H26A 108.5
C25 C26 H26A 108.5
C27 C26 H26B 108.5
C25 C26 H26B 108.5
H26A C26 H26B 107.5
C26 C27 H27A 109.5
C26 C27 H27B 109.5
H27A C27 H27B 109.5
C26 C27 H27C 109.5
H27A C27 H27C 109.5
H27B C27 H27C 109.5
C29 C28 C25 114.20(19)
C29 C28 H28A 108.7
C25 C28 H28A 108.7
C29 C28 H28B 108.7
C25 C28 H28B 108.7
H28A C28 H28B 107.6
C28 C29 H29A 109.5
C28 C29 H29B 109.5
H29A C29 H29B 109.5
C28 C29 H29C 109.5
H29A C29 H29C 109.5
H29B C29 H29C 109.5
C31 C30 C35 119.0(2)
C31 C30 N2 121.6(2)
C35 C30 N2 119.4(2)
C32 C31 C30 119.6(3)
C32 C31 H31 120.2
C30 C31 H31 120.2
C33 C32 C31 121.3(3)
C33 C32 H32 119.3
C31 C32 H32 119.3
C34 C33 C32 119.0(3)
C34 C33 H33 120.5
C32 C33 H33 120.5
C33 C34 C35 120.4(3)
C33 C34 H34 119.8
C35 C34 H34 119.8
C34 C35 C30 120.8(3)
C34 C35 H35 119.6
C30 C35 H35 119.6
C41 C36 C37 121.2(2)
C41 C36 N2 119.5(2)
C37 C36 N2 119.35(19)
C38 C37 C36 121.0(2)
C38 C37 H37 119.5
C36 C37 H37 119.5
C37 C38 C39 119.1(2)
C37 C38 H38 120.4
C39 C38 H38 120.4
C38 C39 C40 119.1(2)
C38 C39 C42 134.2(2)
C40 C39 C42 106.67(18)
N3 C40 C41 128.1(2)
N3 C40 C39 109.50(18)
C41 C40 C39 122.36(19)
C36 C41 C40 117.2(2)
C36 C41 H41 121.4
C40 C41 H41 121.4
C43 C42 C47 119.45(19)
C43 C42 C39 134.4(2)
C47 C42 C39 106.18(19)
C44 C43 C42 120.0(2)
C44 C43 H43 120.0
C42 C43 H43 120.0
C43 C44 C45 118.9(2)
C43 C44 H44 120.5
C45 C44 H44 120.5
C46 C45 C44 123.6(2)
C46 C45 Br1 117.97(17)
C44 C45 Br1 118.43(17)
C45 C46 C47 116.3(2)
C45 C46 H46 121.8
C47 C46 H46 121.8
N3 C47 C46 128.8(2)
N3 C47 C42 109.50(18)
C46 C47 C42 121.7(2)
N3 C48 C49' 115.4(5)
N3 C48 C49 113.9(3)
N3 C48 H48A 108.8
C49' C48 H48A 123.5
C49 C48 H48A 108.8
N3 C48 H48B 108.8
C49' C48 H48B 89.9
C49 C48 H48B 108.8
H48A C48 H48B 107.7
N3 C48 H48C 108.4
C49' C48 H48C 108.4
C49 C48 H48C 90.8
H48B C48 H48C 125.2
N3 C48 H48D 108.4
C49' C48 H48D 108.4
C49 C48 H48D 125.1
H48A C48 H48D 88.0
H48C C48 H48D 107.5
C50 C49 C48 113.9(3)
C50 C49 H49A 108.8
C48 C49 H49A 108.8
C50 C49 H49B 108.8
C48 C49 H49B 108.8
H49A C49 H49B 107.7
C49 C50 C51 110.5(3)
C49 C50 H50A 109.6
C51 C50 H50A 109.6
C49 C50 H50B 109.6
C51 C50 H50B 109.6
H50A C50 H50B 108.1
C50 C51 H51A 109.5
C50 C51 H51B 109.5
H51A C51 H51B 109.5
C50 C51 H51C 109.5
H51A C51 H51C 109.5
H51B C51 H51C 109.5
C50' C49' C48 109.8(5)
C50' C49' H49C 109.7
C48 C49' H49C 109.7
C50' C49' H49D 109.7
C48 C49' H49D 109.7
H49C C49' H49D 108.2
C49' C50' C51' 108.5(5)
C49' C50' H50C 110.0
C51' C50' H50C 110.0
C49' C50' H50D 110.0
C51' C50' H50D 110.0
H50C C50' H50D 108.4
C50' C51' H51D 109.5
C50' C51' H51E 109.5
H51D C51' H51E 109.5
C50' C51' H51F 109.5
H51D C51' H51F 109.5
H51E C51' H51F 109.5

loop_
_geom_bond_atom_site_label_1
_geom_bond_atom_site_label_2
_geom_bond_distance
Br1 C45 1.896(2)
N1 C7 1.395(3)
N1 C13 1.423(3)
N1 C1 1.430(3)
N2 C30 1.409(3)
N2 C22 1.417(3)
N2 C36 1.425(3)
N3 C47 1.379(3)
N3 C40 1.387(3)
N3 C48 1.464(3)
C1 C6 1.369(4)
C1 C2 1.393(3)
C2 C3 1.382(4)
C2 H2 0.9500
C3 C4 1.368(5)
C3 H3 0.9500
C4 C5 1.384(5)
C4 H4 0.9500
C5 C6 1.389(4)
C5 H5 0.9500
C6 H6 0.9500
C7 C8 1.386(4)
C7 C12 1.404(3)
C8 C9 1.381(4)
C8 H8 0.9500
C9 C10 1.388(4)
C9 H9 0.9500
C10 C11 1.379(4)
C10 H10 0.9500
C11 C12 1.372(4)
C11 H11 0.9500
C12 H12 0.9500
C13 C14 1.385(4)
C13 C18 1.405(3)
C14 C15 1.388(3)
C14 H14 0.9500
C15 C16 1.395(3)
C15 H15 0.9500
C16 C17 1.397(3)
C16 C19 1.467(3)
C17 C18 1.382(3)
C17 C25 1.526(3)
C18 H18 0.9500
C19 C20 1.391(3)
C19 C24 1.407(3)
C20 C21 1.390(3)
C20 H20 0.9500
C21 C22 1.402(3)
C21 H21 0.9500
C22 C23 1.398(3)
C23 C24 1.381(3)
C23 H23 0.9500
C24 C25 1.518(3)
C25 C28 1.538(3)
C25 C26 1.543(3)
C26 C27 1.520(4)
C26 H26A 0.9900
C26 H26B 0.9900
C27 H27A 0.9800
C27 H27B 0.9800
C27 H27C 0.9800
C28 C29 1.516(4)
C28 H28A 0.9900
C28 H28B 0.9900
C29 H29A 0.9800
C29 H29B 0.9800
C29 H29C 0.9800
C30 C31 1.387(3)
C30 C35 1.394(4)
C31 C32 1.386(4)
C31 H31 0.9500
C32 C33 1.385(5)
C32 H32 0.9500
C33 C34 1.378(5)
C33 H33 0.9500
C34 C35 1.380(4)
C34 H34 0.9500
C35 H35 0.9500
C36 C41 1.390(3)
C36 C37 1.401(3)
C37 C38 1.380(3)
C37 H37 0.9500
C38 C39 1.399(3)
C38 H38 0.9500
C39 C40 1.403(3)
C39 C42 1.443(3)
C40 C41 1.395(3)
C41 H41 0.9500
C42 C43 1.388(3)
C42 C47 1.415(3)
C43 C44 1.387(3)
C43 H43 0.9500
C44 C45 1.397(3)
C44 H44 0.9500
C45 C46 1.381(3)
C46 C47 1.400(3)
C46 H46 0.9500
C48 C49' 1.511(5)
C48 C49 1.514(3)
C48 H48A 0.9900
C48 H48B 0.9900
C48 H48C 0.9900
C48 H48D 0.9900
C49 C50 1.491(4)
C49 H49A 0.9900
C49 H49B 0.9900
C50 C51 1.511(4)
C50 H50A 0.9900
C50 H50B 0.9900
C51 H51A 0.9800
C51 H51B 0.9800
C51 H51C 0.9800
C49' C50' 1.491(5)
C49' H49C 0.9900
C49' H49D 0.9900
C50' C51' 1.500(5)
C50' H50C 0.9900
C50' H50D 0.9900
C51' H51D 0.9800
C51' H51E 0.9800
C51' H51F 0.9800

loop_
_geom_hbond_atom_site_label_D
_geom_hbond_atom_site_label_H
_geom_hbond_atom_site_label_A
_geom_hbond_site_symmetry_A
_geom_hbond_distance_DH
_geom_hbond_distance_HA
_geom_hbond_distance_DA
_geom_hbond_angle_DHA
C10 H10 Cg1 1_455 0.95 2.67 3.444(3) 139
C20 H20 Cg2 3_566 0.95 2.85 3.579(2) 135
C44 H44 Cg3 2_645 0.95 2.99 3.836(3) 149

loop_
_geom_torsion_atom_site_label_1
_geom_torsion_atom_site_label_2
_geom_torsion_atom_site_label_3
_geom_torsion_atom_site_label_4
_geom_torsion
C7 N1 C1 C6 130.2(3)
C13 N1 C1 C6 -64.6(3)
C7 N1 C1 C2 -49.5(4)
C13 N1 C1 C2 115.7(3)
C6 C1 C2 C3 1.3(4)
N1 C1 C2 C3 -178.9(3)
C1 C2 C3 C4 -0.5(5)
C2 C3 C4 C5 -0.8(5)
C3 C4 C5 C6 1.3(5)
C2 C1 C6 C5 -0.8(4)
N1 C1 C6 C5 179.4(3)
C4 C5 C6 C1 -0.5(5)
C13 N1 C7 C8 171.9(2)
C1 N1 C7 C8 -23.3(4)
C13 N1 C7 C12 -7.4(3)
C1 N1 C7 C12 157.5(2)
N1 C7 C8 C9 -179.6(2)
C12 C7 C8 C9 -0.3(4)
C7 C8 C9 C10 1.7(4)
C8 C9 C10 C11 -1.6(4)
C9 C10 C11 C12 0.1(4)
C10 C11 C12 C7 1.3(4)
C8 C7 C12 C11 -1.2(4)
N1 C7 C12 C11 178.1(2)
C7 N1 C13 C14 121.1(3)
C1 N1 C13 C14 -44.3(3)
C7 N1 C13 C18 -55.7(3)
C1 N1 C13 C18 139.0(2)
C18 C13 C14 C15 1.8(4)
N1 C13 C14 C15 -175.0(2)
C13 C14 C15 C16 1.7(4)
C14 C15 C16 C17 -3.0(4)
C14 C15 C16 C19 177.0(3)
C15 C16 C17 C18 1.0(4)
C19 C16 C17 C18 -179.0(2)
C15 C16 C17 C25 178.1(2)
C19 C16 C17 C25 -1.9(3)
C16 C17 C18 C13 2.4(4)
C25 C17 C18 C13 -174.2(2)
C14 C13 C18 C17 -3.7(4)
N1 C13 C18 C17 173.1(2)
C15 C16 C19 C20 0.4(5)
C17 C16 C19 C20 -179.5(3)
C15 C16 C19 C24 -179.8(3)
C17 C16 C19 C24 0.2(3)
C24 C19 C20 C21 -1.7(4)
C16 C19 C20 C21 178.0(3)
C19 C20 C21 C22 1.4(4)
C20 C21 C22 C23 -0.6(4)
C20 C21 C22 N2 -179.0(2)
C30 N2 C22 C23 136.5(2)
C36 N2 C22 C23 -35.9(3)
C30 N2 C22 C21 -45.1(4)
C36 N2 C22 C21 142.5(2)
C21 C22 C23 C24 0.1(4)
N2 C22 C23 C24 178.6(2)
C22 C23 C24 C19 -0.4(4)
C22 C23 C24 C25 179.4(2)
C20 C19 C24 C23 1.2(4)
C16 C19 C24 C23 -178.6(2)
C20 C19 C24 C25 -178.7(2)
C16 C19 C24 C25 1.6(3)
C23 C24 C25 C17 177.6(2)
C19 C24 C25 C17 -2.5(3)
C23 C24 C25 C28 58.1(3)
C19 C24 C25 C28 -122.1(2)
C23 C24 C25 C26 -64.5(3)
C19 C24 C25 C26 115.3(2)
C18 C17 C25 C24 179.5(2)
C16 C17 C25 C24 2.6(3)
C18 C17 C25 C28 -61.3(3)
C16 C17 C25 C28 121.8(2)
C18 C17 C25 C26 60.7(3)
C16 C17 C25 C26 -116.1(2)
C24 C25 C26 C27 -57.3(3)
C17 C25 C26 C27 54.4(3)
C28 C25 C26 C27 178.4(2)
C24 C25 C28 C29 52.0(3)
C17 C25 C28 C29 -60.6(3)
C26 C25 C28 C29 176.4(2)
C22 N2 C30 C31 -27.5(3)
C36 N2 C30 C31 144.8(2)
C22 N2 C30 C35 153.0(2)
C36 N2 C30 C35 -34.7(3)
C35 C30 C31 C32 -0.3(3)
N2 C30 C31 C32 -179.8(2)
C30 C31 C32 C33 0.4(4)
C31 C32 C33 C34 0.2(4)
C32 C33 C34 C35 -0.9(4)
C33 C34 C35 C30 1.0(4)
C31 C30 C35 C34 -0.5(4)
N2 C30 C35 C34 179.1(2)
C30 N2 C36 C41 -50.9(3)
C22 N2 C36 C41 121.7(2)
C30 N2 C36 C37 129.3(2)
C22 N2 C36 C37 -58.1(3)
C41 C36 C37 C38 2.0(4)
N2 C36 C37 C38 -178.2(2)
C36 C37 C38 C39 0.3(3)
C37 C38 C39 C40 -2.1(3)
C37 C38 C39 C42 179.2(2)
C47 N3 C40 C41 179.1(2)
C48 N3 C40 C41 -4.8(4)
C47 N3 C40 C39 -1.2(3)
C48 N3 C40 C39 174.9(2)
C38 C39 C40 N3 -177.8(2)
C42 C39 C40 N3 1.2(2)
C38 C39 C40 C41 1.9(3)
C42 C39 C40 C41 -179.1(2)
C37 C36 C41 C40 -2.1(3)
N2 C36 C41 C40 178.1(2)
N3 C40 C41 C36 179.8(2)
C39 C40 C41 C36 0.2(3)
C38 C39 C42 C43 -1.6(5)
C40 C39 C42 C43 179.7(2)
C38 C39 C42 C47 178.0(2)
C40 C39 C42 C47 -0.7(2)
C47 C42 C43 C44 -0.1(3)
C39 C42 C43 C44 179.5(2)
C42 C43 C44 C45 -0.1(3)
C43 C44 C45 C46 0.2(4)
C43 C44 C45 Br1 179.46(18)
C44 C45 C46 C47 0.0(4)
Br1 C45 C46 C47 -179.32(17)
C40 N3 C47 C46 -179.9(2)
C48 N3 C47 C46 4.0(4)
C40 N3 C47 C42 0.7(3)
C48 N3 C47 C42 -175.3(2)
C45 C46 C47 N3 -179.5(2)
C45 C46 C47 C42 -0.2(3)
C43 C42 C47 N3 179.7(2)
C39 C42 C47 N3 0.0(2)
C43 C42 C47 C46 0.3(3)
C39 C42 C47 C46 -179.4(2)
C47 N3 C48 C49' -83.2(4)
C40 N3 C48 C49' 101.4(4)
C47 N3 C48 C49 -105.5(3)
C40 N3 C48 C49 79.0(3)
N3 C48 C49 C50 66.4(4)
C49' C48 C49 C50 -32.5(15)
C48 C49 C50 C51 173.2(3)
N3 C48 C49' C50' -63.3(9)
C49 C48 C49' C50' 27.2(11)
C48 C49' C50' C51' 179.8(8)
